data_7023388
loop_
_publ_author_name
'Liu, Bo'
'Zhao, Ruili'
'Yue, Kefen'
'Shi, Jingtao'
'Yu, Yang'
'Wang, Yaoyu'

_publ_section_title
;
 New amine-functionalized cobalt cluster-based frameworks with open metal
 sites and suitable pore sizes: multipoint interactions enhanced CO2
 sorption.
;
_journal_issue 38
_journal_name_full 'Dalton transactions (Cambridge, England : 2003)'
_journal_page_first 13990
_journal_page_last 13996
_journal_paper_doi 10.1039/c3dt51258d
_journal_volume 42
_journal_year 2013
_chemical_formula_sum 'C35 H21 Co5 N10 O20'
_chemical_formula_weight 1196.27
_chemical_name_systematic
; 
 ? 
;
_space_group_IT_number 15
_symmetry_cell_setting monoclinic
_symmetry_space_group_name_Hall '-C 2yc'
_symmetry_space_group_name_H-M 'C 1 2/c 1'
_atom_sites_solution_hydrogens geom
_atom_sites_solution_primary direct
_atom_sites_solution_secondary difmap
_audit_creation_method SHELXL-97
_cell_angle_alpha 90.00
_cell_angle_beta 106.622(8)
_cell_angle_gamma 90.00
_cell_formula_units_Z 4
_cell_length_a 16.245(7)
_cell_length_b 18.294(7)
_cell_length_c 16.222(6)
_cell_measurement_reflns_used 400
_cell_measurement_temperature 296(2)
_cell_measurement_theta_max 15.126
_cell_measurement_theta_min 2.617
_cell_volume 4619(3)
_computing_structure_refinement 'SHELXL-97 (Sheldrick, 1997)'
_computing_structure_solution 'SHELXS-97 (Sheldrick, 1990)'
_diffrn_ambient_temperature 296(2)
_diffrn_measured_fraction_theta_full 0.999
_diffrn_measured_fraction_theta_max 0.999
_diffrn_radiation_monochromator graphite
_diffrn_radiation_source 'fine-focus sealed tube'
_diffrn_radiation_type MoK\a
_diffrn_radiation_wavelength 0.71073
_diffrn_reflns_av_R_equivalents 0.1399
_diffrn_reflns_av_sigmaI/netI 0.1699
_diffrn_reflns_limit_h_max 18
_diffrn_reflns_limit_h_min -19
_diffrn_reflns_limit_k_max 18
_diffrn_reflns_limit_k_min -21
_diffrn_reflns_limit_l_max 14
_diffrn_reflns_limit_l_min -19
_diffrn_reflns_number 11474
_diffrn_reflns_theta_full 25.10
_diffrn_reflns_theta_max 25.10
_diffrn_reflns_theta_min 1.72
_exptl_absorpt_coefficient_mu 1.845
_exptl_absorpt_correction_T_max 0.7567
_exptl_absorpt_correction_T_min 0.6261
_exptl_absorpt_correction_type multi-scan
_exptl_absorpt_process_details sadabs
_exptl_crystal_colour reddish
_exptl_crystal_density_diffrn 1.720
_exptl_crystal_density_method 'not measured'
_exptl_crystal_description block
_exptl_crystal_F_000 2384
_exptl_crystal_size_max 0.28
_exptl_crystal_size_mid 0.27
_exptl_crystal_size_min 0.16
_platon_squeeze_details
;
;
_refine_diff_density_max 1.212
_refine_diff_density_min -0.707
_refine_diff_density_rms 0.224
_refine_ls_extinction_coef 0.0025(4)
_refine_ls_extinction_expression Fc^*^=kFc[1+0.001xFc^2^\l^3^/sin(2\q)]^-1/4^
_refine_ls_extinction_method SHELXL
_refine_ls_goodness_of_fit_ref 1.037
_refine_ls_hydrogen_treatment constr
_refine_ls_matrix_type full
_refine_ls_number_parameters 329
_refine_ls_number_reflns 4108
_refine_ls_number_restraints 48
_refine_ls_restrained_S_all 1.039
_refine_ls_R_factor_all 0.1665
_refine_ls_R_factor_gt 0.1019
_refine_ls_shift/su_max 0.027
_refine_ls_shift/su_mean 0.002
_refine_ls_structure_factor_coef Fsqd
_refine_ls_weighting_details 'calc w=1/[\s^2^(Fo^2^)+(0.1460P)^2^+0.0000P] where P=(Fo^2^+2Fc^2^)/3'
_refine_ls_weighting_scheme calc
_refine_ls_wR_factor_gt 0.2619
_refine_ls_wR_factor_ref 0.2998
_reflns_number_gt 2231
_reflns_number_total 4108
_reflns_threshold_expression >2sigma(I)
_cod_data_source_file c3dt51258d.txt
_cod_data_source_block 2
_cod_depositor_comments
;
The following automatic conversions were performed:

'_symmetry_cell_setting' value 'Monoclinic' changed to 'monoclinic'
according to /home/saulius/struct/CIF-dictionaries/cif_core.dic
dictionary named 'cif_core.dic' version 2.4.2 from 2011-04-26.

Automatic conversion script
Id: cif_fix_values 1891 2012-01-12 08:04:46Z andrius 
;
_cod_original_sg_symbol_H-M C2/c
_cod_database_code 7023388

loop_
_symmetry_equiv_pos_as_xyz
'x, y, z'
'-x, y, -z+1/2'
'x+1/2, y+1/2, z'
'-x+1/2, y+1/2, -z+1/2'
'-x, -y, -z'
'x, -y, z-1/2'
'-x+1/2, -y+1/2, -z'
'x+1/2, -y+1/2, z-1/2'

loop_
_atom_site_label
_atom_site_type_symbol
_atom_site_fract_x
_atom_site_fract_y
_atom_site_fract_z
_atom_site_U_iso_or_equiv
_atom_site_adp_type
_atom_site_occupancy
_atom_site_symmetry_multiplicity
_atom_site_calc_flag
_atom_site_refinement_flags
Co1 Co 0.29413(11) 0.91269(8) 0.90907(11) 0.0323(6) Uani 1 1 d .
Co2 Co 0.18489(13) 0.98885(9) 0.72419(12) 0.0366(6) Uani 1 1 d .
Co3 Co 0.2500 0.7500 1.0000 0.0263(7) Uani 1 2 d S
O8 O 0.1611(6) 0.9137(4) 0.8238(5) 0.038(2) Uani 1 1 d .
O6 O 0.6769(6) 0.9814(4) 1.0736(6) 0.045(3) Uani 1 1 d .
O4 O 0.4077(6) 0.8620(4) 0.9416(6) 0.043(2) Uani 1 1 d .
O7 O 0.2220(6) 0.8097(4) 0.8760(5) 0.038(2) Uani 1 1 d .
O5 O 0.7775(6) 0.9288(4) 1.1815(6) 0.040(2) Uani 1 1 d .
N2 N 0.2606(7) 0.6521(5) 0.9418(6) 0.031(3) Uani 1 1 d .
C9 C 0.4300(8) 0.8079(6) 0.9924(9) 0.032(3) Uani 1 1 d .
O1 O 0.6492(6) 0.6006(4) 1.1396(6) 0.042(2) Uani 1 1 d .
N3 N 0.2345(8) 0.5883(5) 0.9771(7) 0.040(3) Uani 1 1 d .
C12 C 0.1565(8) 0.8447(7) 0.8306(7) 0.031(3) Uani 1 1 d .
O11 O 0.3126(6) 0.9408(5) 0.7758(6) 0.046(3) Uani 1 1 d .
C10 C 0.2491(9) 0.5335(7) 0.9282(9) 0.038(3) Uani 1 1 d U
H10 H 0.2371 0.4848 0.9363 0.046 Uiso 1 1 calc R
C5 C 0.5750(8) 0.8606(6) 1.0490(8) 0.031(3) Uani 1 1 d .
H5 H 0.5504 0.9057 1.0303 0.038 Uiso 1 1 calc R
C7 C 0.5637(8) 0.7312(6) 1.0620(7) 0.028(3) Uani 1 1 d .
H7 H 0.5306 0.6890 1.0552 0.034 Uiso 1 1 calc R
O3 O 0.3798(5) 0.7632(4) 1.0110(6) 0.037(2) Uani 1 1 d .
C2 C 0.6508(8) 0.7266(6) 1.1011(8) 0.031(3) Uani 1 1 d .
C13 C 0.0760(8) 0.8041(6) 0.7884(7) 0.029(3) Uani 1 1 d .
C6 C 0.5238(8) 0.7975(6) 1.0324(8) 0.034(3) Uani 1 1 d U
N4 N 0.2836(8) 0.5568(5) 0.8650(6) 0.037(3) Uani 1 1 d .
C1 C 0.6941(10) 0.6551(7) 1.1380(9) 0.044(4) Uani 1 1 d .
C18 C 0.0000 0.8424(9) 0.7500 0.031(4) Uani 1 2 d SU
H18 H 0.0000 0.8932 0.7500 0.037 Uiso 1 2 calc SR
C15 C 0.0000 0.6878(11) 0.7500 0.052(6) Uani 1 2 d SU
C4 C 0.6626(9) 0.8565(6) 1.0933(8) 0.031(3) Uani 1 1 d U
N1 N 0.0592(8) 1.0266(6) 0.6905(8) 0.050(3) Uani 1 1 d .
O2 O 0.7758(7) 0.6565(5) 1.1656(8) 0.071(4) Uani 1 1 d .
C8 C 0.7119(10) 0.9264(6) 1.1187(9) 0.039(4) Uani 1 1 d .
C14 C 0.0758(9) 0.7288(7) 0.7885(9) 0.047(4) Uani 1 1 d .
H14 H 0.1266 0.7041 0.8146 0.057 Uiso 1 1 calc R
C3 C 0.6998(8) 0.7898(6) 1.1178(8) 0.036(3) Uani 1 1 d .
H3 H 0.7583 0.7869 1.1457 0.044 Uiso 1 1 calc R
N5 N 0.3222(8) 0.6755(6) 0.8286(7) 0.047(3) Uani 1 1 d .
H5A H 0.3258 0.7215 0.8401 0.056 Uiso 1 1 calc R
H5B H 0.3397 0.6588 0.7870 0.056 Uiso 1 1 calc R
C11 C 0.2892(9) 0.6298(7) 0.8757(9) 0.039(3) Uani 1 1 d .
O9 O 0.0841(13) 0.5766(10) 0.7592(13) 0.051(5) Uani 0.50 1 d PU
C19 C 0.0201(16) 0.6086(14) 0.7257(15) 0.029(6) Uani 0.50 1 d PU
O10 O -0.0474(14) 0.5779(10) 0.6715(14) 0.054(5) Uani 0.50 1 d PU
C16 C 0.0016(19) 1.0329(17) 0.620(3) 0.175(17) Uani 1 1 d .
C17 C -0.065(3) 1.088(2) 0.604(3) 0.23(2) Uiso 1 1 d .
H17A H -0.0891 1.0894 0.6511 0.343 Uiso 1 1 calc R
H17B H -0.1088 1.0754 0.5520 0.343 Uiso 1 1 calc R
H17C H -0.0408 1.1343 0.5970 0.343 Uiso 1 1 calc R

loop_
_atom_site_aniso_label
_atom_site_aniso_U_11
_atom_site_aniso_U_22
_atom_site_aniso_U_33
_atom_site_aniso_U_23
_atom_site_aniso_U_13
_atom_site_aniso_U_12
Co1 0.0349(11) 0.0128(9) 0.0345(11) 0.0038(7) -0.0134(8) -0.0018(7)
Co2 0.0455(13) 0.0148(9) 0.0368(11) 0.0041(7) -0.0088(8) -0.0026(7)
Co3 0.0292(14) 0.0068(11) 0.0323(14) -0.0003(9) -0.0083(10) -0.0014(9)
O8 0.038(6) 0.016(5) 0.039(5) -0.002(4) -0.020(4) -0.003(4)
O6 0.048(6) 0.014(5) 0.056(6) 0.011(4) -0.015(5) -0.012(4)
O4 0.041(6) 0.022(5) 0.051(6) 0.025(4) -0.012(4) 0.004(4)
O7 0.036(6) 0.023(5) 0.035(5) 0.001(4) -0.024(4) -0.006(4)
O5 0.049(6) 0.009(4) 0.046(6) -0.002(4) -0.014(5) 0.001(4)
N2 0.048(7) 0.010(5) 0.027(6) 0.004(4) -0.003(5) -0.013(5)
C9 0.018(7) 0.016(6) 0.051(8) -0.006(6) -0.007(6) 0.005(5)
O1 0.044(6) 0.018(5) 0.048(6) 0.009(4) -0.012(4) -0.001(4)
N3 0.058(8) 0.016(6) 0.031(6) -0.006(5) -0.009(5) 0.000(5)
C12 0.033(8) 0.031(8) 0.021(6) -0.015(5) -0.007(5) -0.005(6)
O11 0.041(6) 0.031(5) 0.048(6) 0.013(4) -0.018(4) 0.002(4)
C10 0.058(7) 0.014(5) 0.040(7) -0.001(5) 0.008(6) 0.001(5)
C5 0.027(7) 0.012(6) 0.042(7) 0.010(5) -0.010(6) -0.001(5)
C7 0.023(7) 0.019(6) 0.035(7) 0.003(5) -0.005(5) 0.009(5)
O3 0.021(5) 0.014(4) 0.061(6) 0.005(4) -0.015(4) -0.007(4)
C2 0.038(8) 0.011(6) 0.033(7) 0.009(5) -0.008(6) 0.001(5)
C13 0.033(8) 0.016(6) 0.024(6) -0.002(5) -0.014(5) 0.008(5)
C6 0.038(7) 0.014(5) 0.037(6) 0.009(5) -0.008(5) -0.008(5)
N4 0.060(8) 0.018(6) 0.024(6) -0.005(5) -0.004(5) 0.000(5)
C1 0.061(11) 0.014(7) 0.051(9) 0.003(6) 0.005(8) 0.005(7)
C18 0.040(8) 0.016(7) 0.032(7) 0.000 0.001(6) 0.000
C15 0.051(9) 0.032(8) 0.054(9) 0.000 -0.014(7) 0.000
C4 0.046(7) 0.017(5) 0.028(6) 0.004(5) 0.007(5) -0.013(5)
N1 0.050(8) 0.019(6) 0.059(8) 0.014(6) -0.017(6) 0.006(5)
O2 0.041(7) 0.030(6) 0.115(10) 0.023(6) -0.022(6) 0.016(5)
C8 0.053(10) 0.009(6) 0.047(9) -0.002(6) 0.002(7) -0.008(6)
C14 0.042(9) 0.022(7) 0.057(9) -0.007(6) -0.020(7) 0.015(6)
C3 0.025(7) 0.016(6) 0.053(8) -0.005(6) -0.013(6) 0.004(5)
N5 0.075(10) 0.020(6) 0.043(7) -0.008(5) 0.012(7) -0.006(6)
C11 0.034(8) 0.024(7) 0.052(9) -0.001(7) 0.002(7) 0.003(6)
O9 0.048(9) 0.028(8) 0.062(9) -0.006(7) -0.009(7) 0.012(7)
C19 0.026(10) 0.029(9) 0.031(9) -0.004(7) 0.006(7) -0.009(7)
O10 0.051(9) 0.037(8) 0.057(9) -0.008(7) -0.014(7) -0.002(7)
C16 0.09(2) 0.14(3) 0.30(4) 0.16(3) 0.06(3) 0.042(19)

loop_
_atom_type_symbol
_atom_type_description
_atom_type_scat_dispersion_real
_atom_type_scat_dispersion_imag
_atom_type_scat_source
C C 0.0033 0.0016 'International Tables Vol C Tables 4.2.6.8 and 6.1.1.4'
H H 0.0000 0.0000 'International Tables Vol C Tables 4.2.6.8 and 6.1.1.4'
Co Co 0.3494 0.9721 'International Tables Vol C Tables 4.2.6.8 and 6.1.1.4'
N N 0.0061 0.0033 'International Tables Vol C Tables 4.2.6.8 and 6.1.1.4'
O O 0.0106 0.0060 'International Tables Vol C Tables 4.2.6.8 and 6.1.1.4'

loop_
_geom_angle_atom_site_label_1
_geom_angle_atom_site_label_2
_geom_angle_atom_site_label_3
_geom_angle
_geom_angle_site_symmetry_1
_geom_angle_site_symmetry_3
O6 Co1 O4 104.5(4) 5_677 .
O6 Co1 N3 89.2(4) 5_677 7_567
O4 Co1 N3 101.0(4) . 7_567
O6 Co1 O7 162.4(4) 5_677 .
O4 Co1 O7 93.1(3) . .
N3 Co1 O7 88.3(4) 7_567 .
O6 Co1 O8 103.3(3) 5_677 .
O4 Co1 O8 146.6(3) . .
N3 Co1 O8 97.6(4) 7_567 .
O7 Co1 O8 59.8(3) . .
O6 Co1 O11 80.1(4) 5_677 .
O4 Co1 O11 89.6(4) . .
N3 Co1 O11 166.6(4) 7_567 .
O7 Co1 O11 99.4(3) . .
O8 Co1 O11 77.2(3) . .
N1 Co2 N4 92.2(5) . 4_556
N1 Co2 O1 91.1(4) . 8_465
N4 Co2 O1 95.0(4) 4_556 8_465
N1 Co2 O5 90.7(4) . 5_677
N4 Co2 O5 90.0(4) 4_556 5_677
O1 Co2 O5 174.6(4) 8_465 5_677
N1 Co2 O11 171.4(4) . .
N4 Co2 O11 96.4(4) 4_556 .
O1 Co2 O11 89.5(4) 8_465 .
O5 Co2 O11 87.9(4) 5_677 .
N1 Co2 O8 92.0(4) . .
N4 Co2 O8 175.8(4) 4_556 .
O1 Co2 O8 85.5(3) 8_465 .
O5 Co2 O8 89.3(3) 5_677 .
O11 Co2 O8 79.5(3) . .
N2 Co3 N2 180.000(2) 7_567 .
N2 Co3 O3 94.3(4) 7_567 .
N2 Co3 O3 85.7(4) . .
N2 Co3 O3 85.7(4) 7_567 7_567
N2 Co3 O3 94.3(4) . 7_567
O3 Co3 O3 180.000(1) . 7_567
N2 Co3 O7 92.0(3) 7_567 7_567
N2 Co3 O7 88.0(3) . 7_567
O3 Co3 O7 92.3(3) . 7_567
O3 Co3 O7 87.7(3) 7_567 7_567
N2 Co3 O7 88.0(3) 7_567 .
N2 Co3 O7 92.0(3) . .
O3 Co3 O7 87.7(3) . .
O3 Co3 O7 92.3(3) 7_567 .
O7 Co3 O7 180.000(2) 7_567 .
C12 O8 Co1 90.5(7) . .
C12 O8 Co2 134.3(9) . .
Co1 O8 Co2 96.7(4) . .
C8 O6 Co1 129.4(8) . 5_677
C9 O4 Co1 127.0(9) . .
C12 O7 Co1 90.5(7) . .
C12 O7 Co3 133.6(9) . .
Co1 O7 Co3 104.1(3) . .
C8 O5 Co2 128.3(8) . 5_677
C11 N2 N3 106.5(10) . .
C11 N2 Co3 136.3(8) . .
N3 N2 Co3 117.2(8) . .
O3 C9 O4 125.5(11) . .
O3 C9 C6 117.9(11) . .
O4 C9 C6 116.6(11) . .
C1 O1 Co2 125.7(9) . 8_566
C10 N3 N2 104.5(11) . .
C10 N3 Co1 131.2(9) . 7_567
N2 N3 Co1 123.2(7) . 7_567
O8 C12 O7 119.2(11) . .
O8 C12 C13 121.4(11) . .
O7 C12 C13 119.4(11) . .
Co2 O11 Co1 94.8(4) . .
N3 C10 N4 113.0(11) . .
N3 C10 H10 123.5 . .
N4 C10 H10 123.5 . .
C6 C5 C4 120.9(11) . .
C6 C5 H5 119.5 . .
C4 C5 H5 119.5 . .
C2 C7 C6 121.8(11) . .
C2 C7 H7 119.1 . .
C6 C7 H7 119.1 . .
C9 O3 Co3 140.4(8) . .
C7 C2 C3 119.7(11) . .
C7 C2 C1 122.1(11) . .
C3 C2 C1 117.7(12) . .
C14 C13 C18 119.9(12) . .
C14 C13 C12 120.0(11) . .
C18 C13 C12 120.1(11) . .
C7 C6 C5 117.3(12) . .
C7 C6 C9 125.3(11) . .
C5 C6 C9 117.1(10) . .
C11 N4 C10 103.9(11) . .
C11 N4 Co2 131.4(10) . 4_546
C10 N4 Co2 124.8(8) . 4_546
O1 C1 O2 124.7(12) . .
O1 C1 C2 119.3(13) . .
O2 C1 C2 116.0(12) . .
C13 C18 C13 120.0(16) 2_556 .
C13 C18 H18 120.0 2_556 .
C13 C18 H18 120.0 . .
C14 C15 C14 116.4(17) . 2_556
C14 C15 C19 126.6(13) . 2_556
C14 C15 C19 112.5(12) 2_556 2_556
C14 C15 C19 112.5(12) . .
C14 C15 C19 126.6(13) 2_556 .
C19 C15 C19 43.6(18) 2_556 .
C3 C4 C5 119.7(11) . .
C3 C4 C8 121.5(12) . .
C5 C4 C8 118.6(11) . .
C16 N1 Co2 134(2) . .
O5 C8 O6 125.2(11) . .
O5 C8 C4 121.2(11) . .
O6 C8 C4 113.5(12) . .
C13 C14 C15 121.9(13) . .
C13 C14 H14 119.1 . .
C15 C14 H14 119.1 . .
C4 C3 C2 120.4(12) . .
C4 C3 H3 119.8 . .
C2 C3 H3 119.8 . .
C11 N5 H5A 120.0 . .
C11 N5 H5B 120.0 . .
H5A N5 H5B 120.0 . .
N5 C11 N2 123.2(12) . .
N5 C11 N4 124.6(13) . .
N2 C11 N4 112.1(13) . .
C19 O9 O10 80.9(19) . 2_556
C19 O9 C19 36.5(18) . 2_556
O10 O9 C19 44.7(12) 2_556 2_556
C19 C19 O9 106(3) 2_556 .
C19 C19 O10 86(3) 2_556 .
O9 C19 O10 123(2) . .
C19 C19 C15 68.2(9) 2_556 .
O9 C19 C15 124(2) . .
O10 C19 C15 112(2) . .
C19 C19 O10 51(2) 2_556 2_556
O9 C19 O10 55.5(17) . 2_556
O10 C19 O10 117(2) . 2_556
C15 C19 O10 94.2(14) . 2_556
C19 C19 O9 37.3(18) 2_556 2_556
O9 C19 O9 120(2) . 2_556
O10 C19 O9 48.9(14) . 2_556
C15 C19 O9 89.7(13) . 2_556
O10 C19 O9 76.1(13) 2_556 2_556
C19 O10 O9 86.4(18) . 2_556
C19 O10 C19 43.1(18) . 2_556
O9 O10 C19 43.5(12) 2_556 2_556
N1 C16 C17 124(4) . .
C16 C17 H17A 109.5 . .
C16 C17 H17B 109.5 . .
H17A C17 H17B 109.5 . .
C16 C17 H17C 109.5 . .
H17A C17 H17C 109.5 . .
H17B C17 H17C 109.5 . .

loop_
_geom_bond_atom_site_label_1
_geom_bond_atom_site_label_2
_geom_bond_distance
_geom_bond_site_symmetry_2
Co1 O6 1.995(8) 5_677
Co1 O4 1.996(9) .
Co1 N3 2.029(12) 7_567
Co1 O7 2.203(8) .
Co1 O8 2.208(8) .
Co1 O11 2.324(10) .
Co2 N1 2.075(13) .
Co2 N4 2.080(11) 4_556
Co2 O1 2.108(8) 8_465
Co2 O5 2.110(8) 5_677
Co2 O11 2.188(9) .
Co2 O8 2.238(9) .
Co3 N2 2.055(10) 7_567
Co3 N2 2.055(10) .
Co3 O3 2.079(9) .
Co3 O3 2.079(9) 7_567
Co3 O7 2.218(8) 7_567
Co3 O7 2.218(8) .
O8 C12 1.272(14) .
O6 C8 1.278(15) .
O6 Co1 1.995(8) 5_677
O4 C9 1.272(14) .
O7 C12 1.279(15) .
O5 C8 1.247(16) .
O5 Co2 2.110(8) 5_677
N2 C11 1.348(17) .
N2 N3 1.418(14) .
C9 O3 1.251(15) .
C9 C6 1.489(17) .
O1 C1 1.240(16) .
O1 Co2 2.108(8) 8_566
N3 C10 1.341(16) .
N3 Co1 2.029(12) 7_567
C12 C13 1.490(16) .
C10 N4 1.369(17) .
C10 H10 0.9300 .
C5 C6 1.402(16) .
C5 C4 1.401(17) .
C5 H5 0.9300 .
C7 C2 1.378(17) .
C7 C6 1.394(16) .
C7 H7 0.9300 .
C2 C3 1.386(16) .
C2 C1 1.524(16) .
C13 C14 1.377(17) .
C13 C18 1.402(14) .
N4 C11 1.347(16) .
N4 Co2 2.080(11) 4_546
C1 O2 1.274(18) .
C18 C13 1.402(14) 2_556
C18 H18 0.9300 .
C15 C14 1.425(17) .
C15 C14 1.425(17) 2_556
C15 C19 1.56(3) 2_556
C15 C19 1.56(3) .
C4 C3 1.368(17) .
C4 C8 1.502(16) .
N1 C16 1.25(4) .
C14 H14 0.9300 .
C3 H3 0.9300 .
N5 C11 1.343(17) .
N5 H5A 0.8600 .
N5 H5B 0.8600 .
O9 C19 1.18(3) .
O9 O10 1.42(3) 2_556
O9 C19 1.87(3) 2_556
C19 C19 1.16(5) 2_556
C19 O10 1.32(3) .
C19 O10 1.69(3) 2_556
C19 O9 1.87(3) 2_556
O10 O9 1.42(3) 2_556
O10 C19 1.69(3) 2_556
C16 C17 1.44(4) .
C17 H17A 0.9600 .
C17 H17B 0.9600 .
C17 H17C 0.9600 .

loop_
_geom_torsion_atom_site_label_1
_geom_torsion_atom_site_label_2
_geom_torsion_atom_site_label_3
_geom_torsion_atom_site_label_4
_geom_torsion
_geom_torsion_site_symmetry_1
_geom_torsion_site_symmetry_4
O6 Co1 O8 C12 -173.9(8) 5_677 .
O4 Co1 O8 C12 40.5(11) . .
N3 Co1 O8 C12 -82.9(8) 7_567 .
O7 Co1 O8 C12 0.6(7) . .
O11 Co1 O8 C12 109.6(8) . .
O6 Co1 O8 Co2 51.3(4) 5_677 .
O4 Co1 O8 Co2 -94.3(6) . .
N3 Co1 O8 Co2 142.3(4) 7_567 .
O7 Co1 O8 Co2 -134.2(5) . .
O11 Co1 O8 Co2 -25.2(3) . .
N1 Co2 O8 C12 110.6(12) . .
N4 Co2 O8 C12 -78(5) 4_556 .
O1 Co2 O8 C12 19.7(11) 8_465 .
O5 Co2 O8 C12 -158.7(11) 5_677 .
O11 Co2 O8 C12 -70.7(11) . .
N1 Co2 O8 Co1 -152.1(4) . .
N4 Co2 O8 Co1 20(5) 4_556 .
O1 Co2 O8 Co1 116.9(4) 8_465 .
O5 Co2 O8 Co1 -61.4(4) 5_677 .
O11 Co2 O8 Co1 26.6(3) . .
O6 Co1 O4 C9 130.5(10) 5_677 .
N3 Co1 O4 C9 38.4(11) 7_567 .
O7 Co1 O4 C9 -50.4(10) . .
O8 Co1 O4 C9 -84.2(12) . .
O11 Co1 O4 C9 -149.8(10) . .
O6 Co1 O7 C12 17.2(16) 5_677 .
O4 Co1 O7 C12 -159.9(8) . .
N3 Co1 O7 C12 99.2(8) 7_567 .
O8 Co1 O7 C12 -0.6(7) . .
O11 Co1 O7 C12 -69.8(8) . .
O6 Co1 O7 Co3 -118.3(11) 5_677 .
O4 Co1 O7 Co3 64.6(4) . .
N3 Co1 O7 Co3 -36.3(4) 7_567 .
O8 Co1 O7 Co3 -136.1(5) . .
O11 Co1 O7 Co3 154.7(4) . .
N2 Co3 O7 C12 -64.4(11) 7_567 .
N2 Co3 O7 C12 115.6(11) . .
O3 Co3 O7 C12 -158.8(11) . .
O3 Co3 O7 C12 21.2(11) 7_567 .
O7 Co3 O7 C12 0(100) 7_567 .
N2 Co3 O7 Co1 40.2(4) 7_567 .
N2 Co3 O7 Co1 -139.8(4) . .
O3 Co3 O7 Co1 -54.2(4) . .
O3 Co3 O7 Co1 125.8(4) 7_567 .
O7 Co3 O7 Co1 0(100) 7_567 .
N2 Co3 N2 C11 -110(100) 7_567 .
O3 Co3 N2 C11 -53.0(13) . .
O3 Co3 N2 C11 127.0(13) 7_567 .
O7 Co3 N2 C11 -145.5(13) 7_567 .
O7 Co3 N2 C11 34.5(13) . .
N2 Co3 N2 N3 68(100) 7_567 .
O3 Co3 N2 N3 125.0(8) . .
O3 Co3 N2 N3 -55.0(8) 7_567 .
O7 Co3 N2 N3 32.5(8) 7_567 .
O7 Co3 N2 N3 -147.5(8) . .
Co1 O4 C9 O3 22.8(19) . .
Co1 O4 C9 C6 -157.5(9) . .
C11 N2 N3 C10 -0.7(13) . .
Co3 N2 N3 C10 -179.2(8) . .
C11 N2 N3 Co1 168.7(9) . 7_567
Co3 N2 N3 Co1 -9.8(12) . 7_567
Co1 O8 C12 O7 -1.1(13) . .
Co2 O8 C12 O7 98.8(13) . .
Co1 O8 C12 C13 177.6(11) . .
Co2 O8 C12 C13 -82.5(16) . .
Co1 O7 C12 O8 1.1(13) . .
Co3 O7 C12 O8 111.2(13) . .
Co1 O7 C12 C13 -177.6(10) . .
Co3 O7 C12 C13 -67.4(15) . .
N1 Co2 O11 Co1 -16(3) . .
N4 Co2 O11 Co1 154.4(4) 4_556 .
O1 Co2 O11 Co1 -110.6(4) 8_465 .
O5 Co2 O11 Co1 64.6(4) 5_677 .
O8 Co2 O11 Co1 -25.1(3) . .
O6 Co1 O11 Co2 -80.5(4) 5_677 .
O4 Co1 O11 Co2 174.7(4) . .
N3 Co1 O11 Co2 -42.8(18) 7_567 .
O7 Co1 O11 Co2 81.6(4) . .
O8 Co1 O11 Co2 25.7(3) . .
N2 N3 C10 N4 0.9(15) . .
Co1 N3 C10 N4 -167.4(9) 7_567 .
O4 C9 O3 Co3 -13(2) . .
C6 C9 O3 Co3 167.1(9) . .
N2 Co3 O3 C9 -54.3(14) 7_567 .
N2 Co3 O3 C9 125.7(14) . .
O3 Co3 O3 C9 156(100) 7_567 .
O7 Co3 O3 C9 -146.4(14) 7_567 .
O7 Co3 O3 C9 33.6(14) . .
C6 C7 C2 C3 5(2) . .
C6 C7 C2 C1 176.7(12) . .
O8 C12 C13 C14 172.6(13) . .
O7 C12 C13 C14 -9(2) . .
O8 C12 C13 C18 -8.8(18) . .
O7 C12 C13 C18 169.9(10) . .
C2 C7 C6 C5 -4.1(19) . .
C2 C7 C6 C9 -177.6(12) . .
C4 C5 C6 C7 0.2(19) . .
C4 C5 C6 C9 174.3(12) . .
O3 C9 C6 C7 25(2) . .
O4 C9 C6 C7 -154.6(12) . .
O3 C9 C6 C5 -148.4(12) . .
O4 C9 C6 C5 31.8(18) . .
N3 C10 N4 C11 -0.7(15) . .
N3 C10 N4 Co2 -179.9(8) . 4_546
Co2 O1 C1 O2 24(2) 8_566 .
Co2 O1 C1 C2 -155.9(9) 8_566 .
C7 C2 C1 O1 -6(2) . .
C3 C2 C1 O1 165.6(13) . .
C7 C2 C1 O2 174.0(13) . .
C3 C2 C1 O2 -14(2) . .
C14 C13 C18 C13 -0.2(10) . 2_556
C12 C13 C18 C13 -178.9(13) . 2_556
C6 C5 C4 C3 3(2) . .
C6 C5 C4 C8 -172.7(12) . .
N4 Co2 N1 C16 52(2) 4_556 .
O1 Co2 N1 C16 -43(2) 8_465 .
O5 Co2 N1 C16 142(2) 5_677 .
O11 Co2 N1 C16 -137(3) . .
O8 Co2 N1 C16 -129(2) . .
Co2 O5 C8 O6 37(2) 5_677 .
Co2 O5 C8 C4 -139.0(10) 5_677 .
Co1 O6 C8 O5 -6(2) 5_677 .
Co1 O6 C8 C4 170.3(9) 5_677 .
C3 C4 C8 O5 -21(2) . .
C5 C4 C8 O5 154.0(14) . .
C3 C4 C8 O6 162.7(13) . .
C5 C4 C8 O6 -22.0(19) . .
C18 C13 C14 C15 0(2) . .
C12 C13 C14 C15 179.1(11) . .
C14 C15 C14 C13 -0.2(10) 2_556 .
C19 C15 C14 C13 -154.4(16) 2_556 .
C19 C15 C14 C13 157.5(15) . .
C5 C4 C3 C2 -2(2) . .
C8 C4 C3 C2 173.4(13) . .
C7 C2 C3 C4 -2(2) . .
C1 C2 C3 C4 -173.9(13) . .
N3 N2 C11 N5 -177.5(12) . .
Co3 N2 C11 N5 1(2) . .
N3 N2 C11 N4 0.3(14) . .
Co3 N2 C11 N4 178.4(9) . .
C10 N4 C11 N5 178.0(13) . .
Co2 N4 C11 N5 -3(2) 4_546 .
C10 N4 C11 N2 0.2(15) . .
Co2 N4 C11 N2 179.3(9) 4_546 .
O10 O9 C19 C19 -5.5(19) 2_556 2_556
O10 O9 C19 O10 -101(3) 2_556 .
C19 O9 C19 O10 -96(3) 2_556 .
O10 O9 C19 C15 69(2) 2_556 .
C19 O9 C19 C15 74(3) 2_556 .
C19 O9 C19 O10 5(2) 2_556 2_556
O10 O9 C19 O9 -43(2) 2_556 2_556
C19 O9 C19 O9 -38.0(13) 2_556 2_556
C14 C15 C19 C19 120(2) . 2_556
C14 C15 C19 C19 -85(3) 2_556 2_556
C14 C15 C19 O9 25(3) . .
C14 C15 C19 O9 180(2) 2_556 .
C19 C15 C19 O9 -95(4) 2_556 .
C14 C15 C19 O10 -163.9(17) . .
C14 C15 C19 O10 -9(3) 2_556 .
C19 C15 C19 O10 76(3) 2_556 .
C14 C15 C19 O10 75.2(15) . 2_556
C14 C15 C19 O10 -129.8(14) 2_556 2_556
C19 C15 C19 O10 -44.8(19) 2_556 2_556
C14 C15 C19 O9 151.2(11) . 2_556
C14 C15 C19 O9 -53.8(17) 2_556 2_556
C19 C15 C19 O9 31.3(18) 2_556 2_556
C19 C19 O10 O9 -4.7(15) 2_556 2_556
O9 C19 O10 O9 102(3) . 2_556
C15 C19 O10 O9 -69.3(18) . 2_556
O10 C19 O10 O9 37(2) 2_556 2_556
O9 C19 O10 C19 107(3) . 2_556
C15 C19 O10 C19 -64.6(16) . 2_556
O10 C19 O10 C19 42.1(18) 2_556 2_556
O9 C19 O10 C19 4.7(15) 2_556 2_556
Co2 N1 C16 C17 -151(3) . .

loop_
_platon_squeeze_void_nr
_platon_squeeze_void_average_x
_platon_squeeze_void_average_y
_platon_squeeze_void_average_z
_platon_squeeze_void_volume
_platon_squeeze_void_count_electrons
1 0.000 0.677 0.250 135.1 73.2
2 0.000 0.323 0.750 135.1 72.5
3 0.500 0.177 0.250 135.1 73.2
4 0.500 0.823 0.750 135.1 72.5
